data_7021384
loop_
_publ_author_name
'Serrano-Ruiz, Manuel'
'Lorenzo-Luis, Pablo'
'Romerosa, Antonio'
'Mena-Cruz, Adrian'

_publ_section_title
;
 Catalytic isomerization of allylic alcohols in water by [RuClCp(PTA)2],
 [RuClCp(HPTA)2]Cl2&#x00B7;2H2O, [RuCp(DMSO-\kS)(PTA)2]Cl,
 [RuCp(DMSO-\kS)(PTA)2](OSO2CF3) and
 [RuCp(DMSO-\kS)(HPTA)2]Cl3&#x00B7;2H2O.
;
_journal_issue 21
_journal_name_full 'Dalton transactions (Cambridge, England : 2003)'
_journal_page_first 7622
_journal_page_last 7630
_journal_paper_doi 10.1039/c3dt32998d
_journal_volume 42
_journal_year 2013
_chemical_formula_sum 'C19 H39 Cl3 N6 O3 P2 Ru S'
_chemical_formula_weight 700.98
_chemical_name_systematic
;
?
;
_space_group_IT_number 62
_symmetry_cell_setting orthorhombic
_symmetry_space_group_name_Hall '-P 2ac 2n'
_symmetry_space_group_name_H-M 'P n m a'
_atom_sites_solution_hydrogens geom
_atom_sites_solution_primary direct
_atom_sites_solution_secondary difmap
_audit_creation_method SHELXL-97
_cell_angle_alpha 90.00
_cell_angle_beta 90.00
_cell_angle_gamma 90.00
_cell_formula_units_Z 4
_cell_length_a 12.2596(3)
_cell_length_b 18.5862(5)
_cell_length_c 12.4045(3)
_cell_measurement_reflns_used 5325
_cell_measurement_temperature 150(2)
_cell_measurement_theta_max 49.407
_cell_measurement_theta_min 4.671
_cell_volume 2826.48(12)
_computing_cell_refinement 'Bruker APEX'
_computing_data_collection 'Bruker APEX'
_computing_data_reduction 'Bruker SHELXTL'
_computing_molecular_graphics 'Bruker SHELXTL'
_computing_publication_material 'Bruker SHELXTL'
_computing_structure_refinement 'SHELXL-97 (Sheldrick, 1997)'
_computing_structure_solution 'SHELXS-97 (Sheldrick, 1990)'
_diffrn_ambient_temperature 150(2)
_diffrn_measured_fraction_theta_full 0.994
_diffrn_measured_fraction_theta_max 0.994
_diffrn_measurement_device_type 'CCD area detector'
_diffrn_measurement_method 'phi and omega scans'
_diffrn_radiation_monochromator graphite
_diffrn_radiation_source 'fine-focus sealed tube'
_diffrn_radiation_type MoK\a
_diffrn_radiation_wavelength 0.71073
_diffrn_reflns_av_R_equivalents 0.0464
_diffrn_reflns_av_sigmaI/netI 0.0309
_diffrn_reflns_limit_h_max 14
_diffrn_reflns_limit_h_min -14
_diffrn_reflns_limit_k_max 21
_diffrn_reflns_limit_k_min -21
_diffrn_reflns_limit_l_max 14
_diffrn_reflns_limit_l_min -11
_diffrn_reflns_number 13813
_diffrn_reflns_theta_full 24.70
_diffrn_reflns_theta_max 24.70
_diffrn_reflns_theta_min 1.97
_exptl_absorpt_coefficient_mu 1.059
_exptl_absorpt_correction_type none
_exptl_crystal_colour yellow
_exptl_crystal_density_diffrn 1.643
_exptl_crystal_density_method 'not measured'
_exptl_crystal_description Prismatic
_exptl_crystal_F_000 1432
_exptl_crystal_size_max 0.132
_exptl_crystal_size_mid 0.110
_exptl_crystal_size_min 0.092
_refine_diff_density_max 1.514
_refine_diff_density_min -0.762
_refine_diff_density_rms 0.086
_refine_ls_extinction_method none
_refine_ls_goodness_of_fit_ref 1.055
_refine_ls_hydrogen_treatment mixed
_refine_ls_matrix_type full
_refine_ls_number_parameters 241
_refine_ls_number_reflns 2478
_refine_ls_number_restraints 0
_refine_ls_restrained_S_all 1.055
_refine_ls_R_factor_all 0.0384
_refine_ls_R_factor_gt 0.0338
_refine_ls_shift/su_max 0.001
_refine_ls_shift/su_mean 0.000
_refine_ls_structure_factor_coef Fsqd
_refine_ls_weighting_details 'calc w=1/[\s^2^(Fo^2^)+(0.0550P)^2^+2.0016P] where P=(Fo^2^+2Fc^2^)/3'
_refine_ls_weighting_scheme calc
_refine_ls_wR_factor_gt 0.0905
_refine_ls_wR_factor_ref 0.0931
_reflns_number_gt 2188
_reflns_number_total 2478
_reflns_threshold_expression >2sigma(I)
_cod_data_source_file c3dt32998d.txt
_cod_data_source_block ms448h
_cod_depositor_comments
;
The following automatic conversions were performed:

'_symmetry_cell_setting' value 'Orthorhombic' changed to
'orthorhombic' according to
/home/saulius/struct/CIF-dictionaries/cif_core.dic dictionary named
'cif_core.dic' version 2.4.2 from 2011-04-26.

Automatic conversion script
Id: cif_fix_values 1891 2012-01-12 08:04:46Z andrius 
;
_cod_original_sg_symbol_H-M Pnma
_cod_database_code 7021384

loop_
_symmetry_equiv_pos_as_xyz
'x, y, z'
'-x+1/2, -y, z+1/2'
'-x, y+1/2, -z'
'x+1/2, -y+1/2, -z+1/2'
'-x, -y, -z'
'x-1/2, y, -z-1/2'
'x, -y-1/2, z'
'-x-1/2, y-1/2, z-1/2'

loop_
_atom_site_label
_atom_site_type_symbol
_atom_site_fract_x
_atom_site_fract_y
_atom_site_fract_z
_atom_site_U_iso_or_equiv
_atom_site_adp_type
_atom_site_occupancy
_atom_site_symmetry_multiplicity
_atom_site_calc_flag
_atom_site_refinement_flags
_atom_site_disorder_assembly
_atom_site_disorder_group
Ru1 Ru 0.03341(3) 0.7500 0.00626(3) 0.01677(15) Uani 1 2 d S . .
Cl1 Cl 0.71803(7) 0.53168(5) 0.99404(6) 0.0281(2) Uani 1 1 d . . .
Cl2 Cl 0.57307(13) 0.7500 0.01797(10) 0.0420(4) Uani 1 2 d S . .
P1 P 0.02339(6) 0.65914(4) 0.12935(6) 0.0157(2) Uani 1 1 d . . .
N1 N 0.0163(2) 0.51177(13) 0.1614(2) 0.0224(6) Uani 1 1 d . . .
N2 N -0.1087(2) 0.58400(14) 0.2709(2) 0.0225(6) Uani 1 1 d . . .
N3 N 0.0868(2) 0.58311(14) 0.3098(2) 0.0218(6) Uani 1 1 d . . .
S1D S 0.21773(9) 0.7500 0.00851(8) 0.0209(3) Uani 1 2 d S . .
O1D O 0.2726(2) 0.7500 0.1145(2) 0.0265(7) Uani 1 2 d S . .
C1D C 0.2755(3) 0.6770(2) -0.0667(3) 0.0327(8) Uani 1 1 d . . .
C1 C 0.0339(3) 0.56654(16) 0.0772(3) 0.0208(7) Uani 1 1 d . . .
C2 C -0.1065(3) 0.64823(17) 0.2019(3) 0.0228(7) Uani 1 1 d . . .
C3 C 0.1167(3) 0.64817(17) 0.2451(3) 0.0216(7) Uani 1 1 d . . .
C4 C -0.0929(3) 0.51766(17) 0.2095(3) 0.0234(7) Uani 1 1 d . . .
C5 C -0.0298(3) 0.58830(19) 0.3554(3) 0.0250(7) Uani 1 1 d . . .
C6 C 0.0976(3) 0.51455(18) 0.2443(3) 0.0230(7) Uani 1 1 d . . .
C11 C 0.0205(4) 0.7500 -0.1731(4) 0.0363(12) Uani 1 2 d S . .
C12 C -0.0317(4) 0.6894(2) -0.1351(3) 0.0419(11) Uani 1 1 d . . .
C13 C -0.1200(3) 0.7124(3) -0.0713(3) 0.0501(12) Uani 1 1 d . . .
O1W O 0.6470(4) 0.6464(3) 0.8246(4) 0.0499(17) Uiso 0.596(7) 1 d P A 1
O2W O 0.5569(6) 0.6269(4) 0.8621(6) 0.055(3) Uiso 0.404(7) 1 d P A 2
H1A H 0.104(3) 0.5610(16) 0.043(3) 0.015(8) Uiso 1 1 d . . .
H2A H -0.119(3) 0.689(2) 0.249(3) 0.030(10) Uiso 1 1 d . . .
H4A H -0.107(2) 0.4781(18) 0.256(2) 0.014(8) Uiso 1 1 d . . .
H6B H 0.086(2) 0.4810(18) 0.295(3) 0.019(8) Uiso 1 1 d . . .
H5B H -0.037(2) 0.5494(17) 0.410(3) 0.017(8) Uiso 1 1 d . . .
H1N H 0.124(3) 0.5756(19) 0.362(3) 0.024(10) Uiso 1 1 d . . .
H5A H -0.036(2) 0.6319(18) 0.391(2) 0.017(8) Uiso 1 1 d . . .
H4B H -0.141(3) 0.5173(17) 0.154(3) 0.021(9) Uiso 1 1 d . . .
H3A H 0.191(3) 0.6376(19) 0.220(3) 0.031(9) Uiso 1 1 d . . .
H2B H -0.158(3) 0.6439(18) 0.150(3) 0.028(10) Uiso 1 1 d . . .
H6A H 0.167(3) 0.5150(16) 0.215(2) 0.013(8) Uiso 1 1 d . . .
H1B H -0.020(3) 0.562(2) 0.023(3) 0.028(10) Uiso 1 1 d . . .
H3B H 0.112(2) 0.6876(18) 0.289(3) 0.022(9) Uiso 1 1 d . . .
H1E H 0.244(3) 0.6768(17) -0.136(3) 0.021(9) Uiso 1 1 d . . .
H1F H 0.251(4) 0.636(3) -0.030(4) 0.054(13) Uiso 1 1 d . . .
H1G H 0.353(4) 0.685(2) -0.069(3) 0.040(11) Uiso 1 1 d . . .
H12 H -0.014(4) 0.646(3) -0.149(4) 0.057(14) Uiso 1 1 d . . .
H11 H 0.084(5) 0.7500 -0.222(5) 0.055(17) Uiso 1 2 d S . .
H13 H -0.163(5) 0.685(3) -0.034(4) 0.082(18) Uiso 1 1 d . . .

loop_
_atom_site_aniso_label
_atom_site_aniso_U_11
_atom_site_aniso_U_22
_atom_site_aniso_U_33
_atom_site_aniso_U_23
_atom_site_aniso_U_13
_atom_site_aniso_U_12
Ru1 0.0195(2) 0.0151(2) 0.0157(2) 0.000 0.00020(13) 0.000
Cl1 0.0275(5) 0.0347(5) 0.0222(4) -0.0046(3) -0.0002(3) 0.0073(3)
Cl2 0.0606(9) 0.0346(7) 0.0308(7) 0.000 0.0096(6) 0.000
P1 0.0163(4) 0.0139(4) 0.0171(4) 0.0001(3) 0.0002(3) -0.0004(3)
N1 0.0282(14) 0.0156(12) 0.0233(15) 0.0014(11) -0.0027(11) -0.0002(11)
N2 0.0200(14) 0.0204(13) 0.0270(15) 0.0061(12) 0.0026(11) -0.0012(11)
N3 0.0229(15) 0.0232(14) 0.0193(15) 0.0044(12) -0.0058(12) -0.0026(11)
S1D 0.0190(6) 0.0220(6) 0.0216(6) 0.000 0.0026(4) 0.000
O1D 0.0196(16) 0.0364(18) 0.0234(17) 0.000 -0.0007(13) 0.000
C1D 0.029(2) 0.032(2) 0.037(2) -0.0063(18) 0.0053(17) 0.0055(17)
C1 0.0255(18) 0.0175(16) 0.0195(17) -0.0008(13) 0.0007(15) 0.0006(13)
C2 0.0203(17) 0.0203(16) 0.0278(19) 0.0010(15) 0.0032(15) 0.0014(13)
C3 0.0245(18) 0.0195(17) 0.0207(17) 0.0011(14) -0.0011(13) -0.0053(13)
C4 0.0246(18) 0.0208(16) 0.0247(18) 0.0041(15) -0.0040(14) -0.0062(13)
C5 0.031(2) 0.0225(17) 0.0214(17) 0.0012(15) 0.0053(14) -0.0036(14)
C6 0.0253(18) 0.0197(16) 0.0240(18) 0.0040(14) 0.0002(14) 0.0029(14)
C11 0.034(3) 0.054(4) 0.020(3) 0.000 -0.004(2) 0.000
C12 0.064(3) 0.029(2) 0.032(2) -0.0074(18) -0.024(2) 0.0043(19)
C13 0.037(2) 0.085(3) 0.029(2) 0.019(2) -0.0168(17) -0.030(2)

loop_
_atom_type_symbol
_atom_type_description
_atom_type_scat_dispersion_real
_atom_type_scat_dispersion_imag
_atom_type_scat_source
C C 0.0033 0.0016 'International Tables Vol C Tables 4.2.6.8 and 6.1.1.4'
H H 0.0000 0.0000 'International Tables Vol C Tables 4.2.6.8 and 6.1.1.4'
N N 0.0061 0.0033 'International Tables Vol C Tables 4.2.6.8 and 6.1.1.4'
O O 0.0106 0.0060 'International Tables Vol C Tables 4.2.6.8 and 6.1.1.4'
P P 0.1023 0.0942 'International Tables Vol C Tables 4.2.6.8 and 6.1.1.4'
S S 0.1246 0.1234 'International Tables Vol C Tables 4.2.6.8 and 6.1.1.4'
Cl Cl 0.1484 0.1585 'International Tables Vol C Tables 4.2.6.8 and 6.1.1.4'
Ru Ru -1.2594 0.8363 'International Tables Vol C Tables 4.2.6.8 and 6.1.1.4'

loop_
_geom_angle_atom_site_label_1
_geom_angle_atom_site_label_2
_geom_angle_atom_site_label_3
_geom_angle
_geom_angle_site_symmetry_1
_geom_angle_site_symmetry_3
C13 Ru1 C13 36.7(2) . 7_575
C13 Ru1 C11 60.56(17) . .
C13 Ru1 C11 60.56(17) 7_575 .
C13 Ru1 C12 36.79(16) . .
C13 Ru1 C12 61.10(15) 7_575 .
C11 Ru1 C12 36.00(13) . .
C13 Ru1 C12 61.10(15) . 7_575
C13 Ru1 C12 36.79(16) 7_575 7_575
C11 Ru1 C12 36.00(13) . 7_575
C12 Ru1 C12 60.6(2) . 7_575
C13 Ru1 S1D 148.25(13) . .
C13 Ru1 S1D 148.25(13) 7_575 .
C11 Ru1 S1D 94.79(14) . .
C12 Ru1 S1D 111.56(12) . .
C12 Ru1 S1D 111.56(12) 7_575 .
C13 Ru1 P1 118.49(13) . 7_575
C13 Ru1 P1 90.64(11) 7_575 7_575
C11 Ru1 P1 131.62(3) . 7_575
C12 Ru1 P1 151.73(11) . 7_575
C12 Ru1 P1 97.64(11) 7_575 7_575
S1D Ru1 P1 92.61(3) . 7_575
C13 Ru1 P1 90.64(11) . .
C13 Ru1 P1 118.49(13) 7_575 .
C11 Ru1 P1 131.62(3) . .
C12 Ru1 P1 97.64(11) . .
C12 Ru1 P1 151.73(11) 7_575 .
S1D Ru1 P1 92.61(3) . .
P1 Ru1 P1 95.58(4) 7_575 .
C2 P1 C1 97.41(15) . .
C2 P1 C3 98.28(15) . .
C1 P1 C3 97.28(15) . .
C2 P1 Ru1 117.10(11) . .
C1 P1 Ru1 116.92(10) . .
C3 P1 Ru1 124.67(10) . .
C6 N1 C4 109.9(3) . .
C6 N1 C1 112.5(3) . .
C4 N1 C1 111.7(2) . .
C5 N2 C4 109.9(3) . .
C5 N2 C2 111.7(3) . .
C4 N2 C2 112.3(3) . .
C3 N3 C6 111.7(2) . .
C3 N3 C5 112.0(2) . .
C6 N3 C5 109.3(2) . .
C3 N3 H1N 116(3) . .
C6 N3 H1N 104(3) . .
C5 N3 H1N 104(3) . .
O1D S1D C1D 106.46(17) . .
O1D S1D C1D 106.46(17) . 7_575
C1D S1D C1D 98.4(3) . 7_575
O1D S1D Ru1 117.81(13) . .
C1D S1D Ru1 112.87(14) . .
C1D S1D Ru1 112.87(14) 7_575 .
S1D C1D H1E 108.4(19) . .
S1D C1D H1F 104(3) . .
H1E C1D H1F 108(3) . .
S1D C1D H1G 107(2) . .
H1E C1D H1G 112(3) . .
H1F C1D H1G 117(4) . .
N1 C1 P1 112.7(2) . .
N1 C1 H1A 111.4(19) . .
P1 C1 H1A 108.5(19) . .
N1 C1 H1B 110(2) . .
P1 C1 H1B 106(2) . .
H1A C1 H1B 108(3) . .
N2 C2 P1 113.0(2) . .
N2 C2 H2A 106(2) . .
P1 C2 H2A 110(2) . .
N2 C2 H2B 109(2) . .
P1 C2 H2B 105(2) . .
H2A C2 H2B 113(3) . .
N3 C3 P1 110.7(2) . .
N3 C3 H3A 104(2) . .
P1 C3 H3A 110(2) . .
N3 C3 H3B 108(2) . .
P1 C3 H3B 110(2) . .
H3A C3 H3B 114(3) . .
N2 C4 N1 113.2(2) . .
N2 C4 H4A 108.1(18) . .
N1 C4 H4A 110.9(18) . .
N2 C4 H4B 108(2) . .
N1 C4 H4B 107(2) . .
H4A C4 H4B 110(3) . .
N2 C5 N3 110.8(3) . .
N2 C5 H5B 113.4(17) . .
N3 C5 H5B 106.8(16) . .
N2 C5 H5A 110.3(19) . .
N3 C5 H5A 107.5(19) . .
H5B C5 H5A 108(2) . .
N1 C6 N3 110.7(3) . .
N1 C6 H6B 111(2) . .
N3 C6 H6B 101(2) . .
N1 C6 H6A 111.3(18) . .
N3 C6 H6A 106.3(18) . .
H6B C6 H6A 115(3) . .
C12 C11 C12 109.6(5) 7_575 .
C12 C11 Ru1 72.1(3) 7_575 .
C12 C11 Ru1 72.1(3) . .
C12 C11 H11 125.2(3) 7_575 .
C12 C11 H11 125.2(3) . .
Ru1 C11 H11 124(3) . .
C11 C12 C13 107.5(4) . .
C11 C12 Ru1 71.9(3) . .
C13 C12 Ru1 71.3(2) . .
C11 C12 H12 126(3) . .
C13 C12 H12 127(3) . .
Ru1 C12 H12 123(3) . .
C13 C13 C12 107.7(3) 7_575 .
C13 C13 Ru1 71.67(12) 7_575 .
C12 C13 Ru1 71.9(2) . .
C13 C13 H13 126(4) 7_575 .
C12 C13 H13 126(4) . .
Ru1 C13 H13 118(4) . .

loop_
_geom_bond_atom_site_label_1
_geom_bond_atom_site_label_2
_geom_bond_distance
_geom_bond_site_symmetry_2
Ru1 C13 2.225(4) .
Ru1 C13 2.225(4) 7_575
Ru1 C11 2.231(5) .
Ru1 C12 2.232(4) .
Ru1 C12 2.232(4) 7_575
Ru1 S1D 2.2599(12) .
Ru1 P1 2.2800(8) 7_575
Ru1 P1 2.2800(8) .
P1 C2 1.840(3) .
P1 C1 1.843(3) .
P1 C3 1.847(3) .
N1 C6 1.432(4) .
N1 C4 1.471(4) .
N1 C1 1.475(4) .
N2 C5 1.428(4) .
N2 C4 1.462(4) .
N2 C2 1.470(4) .
N3 C3 1.497(4) .
N3 C6 1.518(4) .
N3 C5 1.540(4) .
N3 H1N 0.80(4) .
S1D O1D 1.478(3) .
S1D C1D 1.791(4) .
S1D C1D 1.791(4) 7_575
C1D H1E 0.94(3) .
C1D H1F 0.94(5) .
C1D H1G 0.96(4) .
C1 H1A 0.96(3) .
C1 H1B 0.95(4) .
C2 H2A 0.97(4) .
C2 H2B 0.90(4) .
C3 H3A 0.99(4) .
C3 H3B 0.91(3) .
C4 H4A 0.95(3) .
C4 H4B 0.90(3) .
C5 H5B 0.99(3) .
C5 H5A 0.93(3) .
C6 H6B 0.90(3) .
C6 H6A 0.93(3) .
C11 C12 1.379(5) 7_575
C11 C12 1.379(5) .
C11 H11 0.99(6) .
C12 C13 1.407(6) .
C12 H12 0.85(5) .
C13 C13 1.399(10) 7_575
C13 H13 0.87(6) .
